data_1508277
loop_
_publ_author_name
'Chen, Zhiyuan'
'Zeng, Mengjing'
'Yuan, Jianjun'
'Yang, Qin'
'Peng, Yiyuan'

_publ_section_title
;
 Novel silver tetrafluoroborate catalyzed electrophilic cascade
 cyclization reaction: a facile approach to the synthesis of
 halo-substituted benzo[a]fluorenols.
;
_journal_issue 14
_journal_name_full 'Organic letters'
_journal_page_first 3588
_journal_page_last 3591
_journal_paper_doi 10.1021/ol301153t
_journal_volume 14
_journal_year 2012
_chemical_formula_sum 'C23 H15 I O'
_chemical_formula_weight 434.25
_chemical_name_systematic
; 
 ? 
;
_space_group_IT_number 56
_symmetry_cell_setting orthorhombic
_symmetry_space_group_name_Hall '-P 2ab 2ac'
_symmetry_space_group_name_H-M 'P c c n'
_atom_sites_solution_hydrogens geom
_atom_sites_solution_primary direct
_atom_sites_solution_secondary difmap
_audit_creation_method SHELXL-97
_cell_angle_alpha 90.00
_cell_angle_beta 90.00
_cell_angle_gamma 90.00
_cell_formula_units_Z 8
_cell_length_a 18.199(5)
_cell_length_b 26.703(8)
_cell_length_c 7.364(2)
_cell_measurement_reflns_used 923
_cell_measurement_temperature 293(2)
_cell_measurement_theta_max 25.493
_cell_measurement_theta_min 2.708
_cell_volume 3578.7(17)
_computing_cell_refinement 'Bruker SMART'
_computing_data_collection 'Bruker SMART'
_computing_data_reduction 'Bruker SHELXTL'
_computing_molecular_graphics 'Bruker SHELXTL'
_computing_publication_material 'Bruker SHELXTL'
_computing_structure_refinement 'SHELXL-97 (Sheldrick, 1997)'
_computing_structure_solution 'SHELXS-97 (Sheldrick, 1990)'
_diffrn_ambient_temperature 293(2)
_diffrn_measured_fraction_theta_full 1.000
_diffrn_measured_fraction_theta_max 1.000
_diffrn_measurement_device_type 'CCD area detector'
_diffrn_measurement_method 'phi and omega scans'
_diffrn_radiation_monochromator graphite
_diffrn_radiation_source 'fine-focus sealed tube'
_diffrn_radiation_type MoK\a
_diffrn_radiation_wavelength 0.71073
_diffrn_reflns_av_R_equivalents 0.0439
_diffrn_reflns_av_sigmaI/netI 0.0303
_diffrn_reflns_limit_h_max 19
_diffrn_reflns_limit_h_min -21
_diffrn_reflns_limit_k_max 28
_diffrn_reflns_limit_k_min -31
_diffrn_reflns_limit_l_max 8
_diffrn_reflns_limit_l_min -8
_diffrn_reflns_number 13786
_diffrn_reflns_theta_full 25.01
_diffrn_reflns_theta_max 25.01
_diffrn_reflns_theta_min 1.35
_exptl_absorpt_coefficient_mu 1.796
_exptl_absorpt_correction_T_max 0.8408
_exptl_absorpt_correction_T_min 0.7152
_exptl_absorpt_correction_type multi-scan
_exptl_absorpt_process_details sadabs
_exptl_crystal_colour colorless
_exptl_crystal_density_diffrn 1.612
_exptl_crystal_density_method 'not measured'
_exptl_crystal_description block
_exptl_crystal_F_000 1712
_exptl_crystal_size_max 0.20
_exptl_crystal_size_mid 0.15
_exptl_crystal_size_min 0.10
_refine_diff_density_max 3.363
_refine_diff_density_min -0.708
_refine_diff_density_rms 0.136
_refine_ls_extinction_method none
_refine_ls_goodness_of_fit_ref 1.050
_refine_ls_hydrogen_treatment constr
_refine_ls_matrix_type full
_refine_ls_number_parameters 226
_refine_ls_number_reflns 3163
_refine_ls_number_restraints 0
_refine_ls_restrained_S_all 1.050
_refine_ls_R_factor_all 0.0981
_refine_ls_R_factor_gt 0.0805
_refine_ls_shift/su_max 0.001
_refine_ls_shift/su_mean 0.000
_refine_ls_structure_factor_coef Fsqd
_refine_ls_weighting_details 'calc w=1/[\s^2^(Fo^2^)+(0.1250P)^2^+27.6954P] where P=(Fo^2^+2Fc^2^)/3'
_refine_ls_weighting_scheme calc
_refine_ls_wR_factor_gt 0.2521
_refine_ls_wR_factor_ref 0.2632
_reflns_number_gt 2270
_reflns_number_total 3163
_reflns_threshold_expression >2sigma(I)
_cod_data_source_file ol301153t_si_002.cif
_cod_data_source_block a20308a
_cod_depositor_comments
;
The following automatic conversions were performed:

'_symmetry_cell_setting' value 'Orthorhombic' changed to
'orthorhombic' according to
/home/saulius/struct/CIF-dictionaries/cif_core.dic dictionary named
'cif_core.dic' version 2.4.2 from 2011-04-26.

Automatic conversion script
Id: cif_fix_values 1891 2012-01-12 08:04:46Z andrius 

 Adding full bibliography for 1508277--1508278.cif.
;
_cod_original_cell_volume 3578.7(18)
_cod_original_sg_symbol_H-M Pccn
_cod_database_code 1508277

loop_
_symmetry_equiv_pos_as_xyz
'x, y, z'
'-x+1/2, -y+1/2, z'
'-x, y+1/2, -z+1/2'
'x+1/2, -y, -z+1/2'
'-x, -y, -z'
'x-1/2, y-1/2, -z'
'x, -y-1/2, z-1/2'
'-x-1/2, y, z-1/2'

loop_
_atom_site_label
_atom_site_type_symbol
_atom_site_fract_x
_atom_site_fract_y
_atom_site_fract_z
_atom_site_U_iso_or_equiv
_atom_site_adp_type
_atom_site_occupancy
_atom_site_symmetry_multiplicity
_atom_site_calc_flag
_atom_site_refinement_flags
I1 I 1.18219(4) 0.69266(3) 1.00764(12) 0.0801(4) Uani 1 1 d .
O1 O 0.8606(3) 0.6373(2) 0.7040(9) 0.0536(15) Uani 1 1 d .
H1 H 0.8764 0.6490 0.6088 0.080 Uiso 1 1 calc R
C1 C 0.9842(5) 0.6011(3) 0.6717(11) 0.0451(19) Uani 1 1 d .
C2 C 0.9847(6) 0.5739(4) 0.5155(12) 0.057(2) Uani 1 1 d .
H2 H 0.9421 0.5583 0.4747 0.068 Uiso 1 1 calc R
C3 C 1.0504(6) 0.5697(4) 0.4169(14) 0.066(3) Uani 1 1 d .
H3 H 1.0518 0.5509 0.3106 0.079 Uiso 1 1 calc R
C4 C 1.1121(6) 0.5932(4) 0.4767(14) 0.069(3) Uani 1 1 d .
H4 H 1.1557 0.5903 0.4117 0.083 Uiso 1 1 calc R
C5 C 1.1100(5) 0.6220(4) 0.6383(14) 0.060(2) Uani 1 1 d .
H5 H 1.1518 0.6388 0.6779 0.072 Uiso 1 1 calc R
C6 C 1.0462(4) 0.6250(3) 0.7355(11) 0.0432(18) Uani 1 1 d .
C7 C 1.0275(4) 0.6509(3) 0.9079(12) 0.0417(18) Uani 1 1 d .
C8 C 1.0689(5) 0.6791(3) 1.0309(13) 0.048(2) Uani 1 1 d .
C9 C 1.0354(5) 0.7000(3) 1.1835(12) 0.048(2) Uani 1 1 d .
H9 H 1.0636 0.7179 1.2665 0.057 Uiso 1 1 calc R
C10 C 0.9587(5) 0.6943(3) 1.2137(12) 0.0444(19) Uani 1 1 d .
C11 C 0.9243(6) 0.7188(3) 1.3587(13) 0.053(2) Uani 1 1 d .
H11 H 0.9521 0.7377 1.4396 0.063 Uiso 1 1 calc R
C12 C 0.8510(6) 0.7149(3) 1.3812(13) 0.057(2) Uani 1 1 d .
H12 H 0.8281 0.7328 1.4736 0.068 Uiso 1 1 calc R
C13 C 0.8093(5) 0.6844(3) 1.2668(13) 0.051(2) Uani 1 1 d .
H13 H 0.7591 0.6811 1.2874 0.062 Uiso 1 1 calc R
C14 C 0.8397(5) 0.6599(3) 1.1295(12) 0.0432(18) Uani 1 1 d .
H14 H 0.8108 0.6395 1.0563 0.052 Uiso 1 1 calc R
C15 C 0.9167(5) 0.6645(3) 1.0927(10) 0.0404(18) Uani 1 1 d .
C16 C 0.9534(4) 0.6433(3) 0.9412(11) 0.0402(18) Uani 1 1 d .
C17 C 0.9192(4) 0.6110(3) 0.7973(11) 0.0401(17) Uani 1 1 d .
C18 C 0.8847(4) 0.5630(3) 0.8722(11) 0.0402(17) Uani 1 1 d .
C19 C 0.9200(5) 0.5382(3) 1.0130(12) 0.051(2) Uani 1 1 d .
H19 H 0.9619 0.5521 1.0649 0.061 Uiso 1 1 calc R
C20 C 0.8932(6) 0.4928(3) 1.0770(15) 0.060(2) Uani 1 1 d .
H20 H 0.9177 0.4763 1.1704 0.073 Uiso 1 1 calc R
C21 C 0.8323(6) 0.4725(4) 1.0055(15) 0.063(3) Uani 1 1 d .
H21 H 0.8142 0.4424 1.0506 0.076 Uiso 1 1 calc R
C22 C 0.7974(6) 0.4961(4) 0.8668(18) 0.080(3) Uani 1 1 d .
H22 H 0.7556 0.4818 0.8161 0.096 Uiso 1 1 calc R
C23 C 0.8236(5) 0.5418(4) 0.7992(14) 0.061(3) Uani 1 1 d .
H23 H 0.7991 0.5577 0.7044 0.073 Uiso 1 1 calc R

loop_
_atom_site_aniso_label
_atom_site_aniso_U_11
_atom_site_aniso_U_22
_atom_site_aniso_U_33
_atom_site_aniso_U_23
_atom_site_aniso_U_13
_atom_site_aniso_U_12
I1 0.0425(5) 0.0945(7) 0.1033(8) -0.0110(4) -0.0012(3) -0.0192(3)
O1 0.047(3) 0.063(4) 0.051(4) 0.018(3) -0.011(3) 0.007(3)
C1 0.045(5) 0.050(4) 0.040(5) 0.007(4) 0.004(4) 0.011(4)
C2 0.054(5) 0.071(6) 0.045(5) 0.003(4) -0.010(4) 0.001(5)
C3 0.072(7) 0.087(7) 0.038(5) -0.007(5) 0.003(5) 0.016(6)
C4 0.057(6) 0.092(8) 0.059(6) 0.009(6) 0.026(5) 0.013(6)
C5 0.047(5) 0.070(6) 0.062(6) 0.010(5) -0.001(4) 0.002(4)
C6 0.043(4) 0.044(4) 0.043(5) 0.010(3) 0.001(4) 0.004(4)
C7 0.035(4) 0.040(4) 0.050(5) 0.009(4) -0.005(4) -0.002(3)
C8 0.033(4) 0.047(4) 0.065(6) 0.004(4) -0.003(4) -0.012(4)
C9 0.043(5) 0.050(5) 0.050(5) -0.004(4) -0.009(4) -0.011(4)
C10 0.044(5) 0.037(4) 0.052(5) 0.008(4) -0.008(4) -0.002(3)
C11 0.064(6) 0.043(5) 0.050(5) -0.005(4) -0.005(4) -0.008(4)
C12 0.074(7) 0.054(5) 0.043(5) -0.004(4) 0.007(5) 0.015(5)
C13 0.044(5) 0.059(5) 0.051(5) 0.008(4) 0.009(4) 0.004(4)
C14 0.042(4) 0.043(4) 0.045(5) 0.005(4) -0.004(4) -0.001(3)
C15 0.055(5) 0.031(4) 0.035(4) 0.008(3) 0.003(4) 0.009(3)
C16 0.038(4) 0.038(4) 0.045(4) 0.011(3) -0.005(4) -0.001(3)
C17 0.033(4) 0.044(4) 0.043(4) 0.002(3) -0.003(3) 0.002(3)
C18 0.038(4) 0.041(4) 0.042(4) -0.003(3) -0.003(3) -0.001(3)
C19 0.045(5) 0.049(5) 0.059(6) 0.011(4) -0.013(4) -0.006(4)
C20 0.072(7) 0.047(5) 0.062(6) 0.013(4) 0.003(5) 0.000(5)
C21 0.072(7) 0.048(5) 0.071(7) -0.003(5) 0.019(6) -0.013(5)
C22 0.062(6) 0.086(8) 0.091(9) -0.015(7) -0.010(6) -0.042(6)
C23 0.053(6) 0.071(6) 0.060(6) 0.006(5) -0.019(5) -0.019(5)

loop_
_atom_type_symbol
_atom_type_description
_atom_type_scat_dispersion_real
_atom_type_scat_dispersion_imag
_atom_type_scat_source
C C 0.0033 0.0016 'International Tables Vol C Tables 4.2.6.8 and 6.1.1.4'
H H 0.0000 0.0000 'International Tables Vol C Tables 4.2.6.8 and 6.1.1.4'
O O 0.0106 0.0060 'International Tables Vol C Tables 4.2.6.8 and 6.1.1.4'
I I -0.4742 1.8119 'International Tables Vol C Tables 4.2.6.8 and 6.1.1.4'

loop_
_geom_angle_atom_site_label_1
_geom_angle_atom_site_label_2
_geom_angle_atom_site_label_3
_geom_angle
C17 O1 H1 109.5
C2 C1 C6 122.0(8)
C2 C1 C17 127.6(8)
C6 C1 C17 110.4(7)
C1 C2 C3 119.0(9)
C1 C2 H2 120.5
C3 C2 H2 120.5
C4 C3 C2 120.0(9)
C4 C3 H3 120.0
C2 C3 H3 120.0
C3 C4 C5 120.0(9)
C3 C4 H4 120.0
C5 C4 H4 120.0
C6 C5 C4 119.7(9)
C6 C5 H5 120.2
C4 C5 H5 120.2
C5 C6 C1 119.4(8)
C5 C6 C7 132.1(8)
C1 C6 C7 108.6(7)
C16 C7 C8 119.3(8)
C16 C7 C6 107.8(7)
C8 C7 C6 132.9(8)
C9 C8 C7 120.2(8)
C9 C8 I1 115.1(6)
C7 C8 I1 124.7(7)
C8 C9 C10 120.8(8)
C8 C9 H9 119.6
C10 C9 H9 119.6
C11 C10 C15 120.0(8)
C11 C10 C9 120.6(8)
C15 C10 C9 119.4(8)
C12 C11 C10 120.1(8)
C12 C11 H11 120.0
C10 C11 H11 120.0
C11 C12 C13 120.5(9)
C11 C12 H12 119.7
C13 C12 H12 119.7
C14 C13 C12 121.4(9)
C14 C13 H13 119.3
C12 C13 H13 119.3
C13 C14 C15 120.7(8)
C13 C14 H14 119.7
C15 C14 H14 119.7
C10 C15 C16 117.7(8)
C10 C15 C14 117.2(7)
C16 C15 C14 125.1(8)
C7 C16 C15 122.6(8)
C7 C16 C17 111.3(7)
C15 C16 C17 126.1(7)
O1 C17 C16 111.1(6)
O1 C17 C1 111.5(6)
C16 C17 C1 101.9(6)
O1 C17 C18 105.9(6)
C16 C17 C18 113.4(6)
C1 C17 C18 113.1(6)
C23 C18 C19 118.5(8)
C23 C18 C17 122.8(8)
C19 C18 C17 118.6(7)
C18 C19 C20 120.5(9)
C18 C19 H19 119.8
C20 C19 H19 119.8
C21 C20 C19 120.6(10)
C21 C20 H20 119.7
C19 C20 H20 119.7
C20 C21 C22 119.5(9)
C20 C21 H21 120.2
C22 C21 H21 120.2
C21 C22 C23 120.9(9)
C21 C22 H22 119.6
C23 C22 H22 119.6
C18 C23 C22 120.0(10)
C18 C23 H23 120.0
C22 C23 H23 120.0

loop_
_geom_bond_atom_site_label_1
_geom_bond_atom_site_label_2
_geom_bond_distance
I1 C8 2.101(8)
O1 C17 1.450(9)
O1 H1 0.8200
C1 C2 1.361(13)
C1 C6 1.379(12)
C1 C17 1.524(11)
C2 C3 1.405(15)
C2 H2 0.9300
C3 C4 1.359(16)
C3 H3 0.9300
C4 C5 1.418(15)
C4 H4 0.9300
C5 C6 1.366(13)
C5 H5 0.9300
C6 C7 1.485(12)
C7 C16 1.386(11)
C7 C8 1.398(12)
C8 C9 1.395(13)
C9 C10 1.421(12)
C9 H9 0.9300
C10 C11 1.399(13)
C10 C15 1.419(12)
C11 C12 1.348(14)
C11 H11 0.9300
C12 C13 1.398(14)
C12 H12 0.9300
C13 C14 1.325(12)
C13 H13 0.9300
C14 C15 1.432(12)
C14 H14 0.9300
C15 C16 1.419(12)
C16 C17 1.501(11)
C17 C18 1.530(11)
C18 C23 1.358(12)
C18 C19 1.387(11)
C19 C20 1.389(13)
C19 H19 0.9300
C20 C21 1.341(15)
C20 H20 0.9300
C21 C22 1.359(16)
C21 H21 0.9300
C22 C23 1.401(15)
C22 H22 0.9300
C23 H23 0.9300
